data_8100034
loop_
_publ_author_name
'Heines, Peter'
'Duch\^ateau, Manfred'
'Keller, Hans-Lothar'

_publ_section_title
;
Crystal structure of trithallium-pentabromopalladate(II), Tl~3~PdBr~5~
;
_journal_issue 1
_journal_name_full 'Zeitschrift f\"ur Kristallographie - New Crystal Structures'
_journal_page_first 7
_journal_page_last 8
_journal_volume 219
_journal_year 2004
_chemical_formula_moiety 'Br4 Pd Tl, Br Tl, Tl'
_chemical_formula_structural Tl3PdBr5
_chemical_formula_sum 'Br5 Pd Tl3'
_chemical_formula_weight 1119.06
_chemical_name_common thallium-pentabromopalladate
_space_group_IT_number 61
_space_group_name_Hall '-P 2ac 2ab'
_space_group_name_H-M_alt 'P b c a'
_symmetry_cell_setting orthorhombic
_symmetry_Int_Tables_number 61
_symmetry_space_group_name_Hall '-P 2ac 2ab'
_symmetry_space_group_name_H-M 'P b c a'
_cell_angle_alpha 90
_cell_angle_beta 90
_cell_angle_gamma 90
_cell_formula_units_Z 8
_cell_length_a 7.8226(16)
_cell_length_b 16.812(3)
_cell_length_c 17.299(3)
_cell_measurement_temperature 293(2)
_cell_volume 2275.1(7)
_diffrn_ambient_temperature 293(2)
_exptl_crystal_density_diffrn 6.534
_cod_original_formula_sum 'Br5 Pd1 Tl3'
_cod_database_code 8100034

loop_
_symmetry_equiv_pos_as_xyz
x,y,z
1/2-x,-y,1/2+z
1/2+x,1/2-y,-z
-x,1/2+y,1/2-z
-x,-y,-z
1/2+x,y,1/2-z
1/2-x,1/2+y,z
x,1/2-y,1/2+z

loop_
_atom_site_label
_atom_site_type_symbol
_atom_site_fract_x
_atom_site_fract_y
_atom_site_fract_z
_atom_site_U_iso_or_equiv
_atom_site_adp_type
_atom_site_occupancy
_atom_site_symmetry_multiplicity
_atom_site_Wyckoff_symbol
_atom_site_calc_flag
_atom_site_refinement_flags
_atom_site_disorder_assembly
_atom_site_disorder_group
Tl1 Tl 0.62711(12) 0.06776(5) 0.30407(5) 0.0498(3) Uani 1 8 c d . . .
Tl2 Tl 0.39873(13) 0.20129(6) 0.64802(5) 0.0560(3) Uani 1 8 c d . . .
Tl3 Tl 0.89021(14) 0.09650(6) 0.58482(5) 0.0579(3) Uani 1 8 c d . . .
Pd1 Pd 0.3115(2) 0.14370(9) 0.42844(8) 0.0312(4) Uani 1 8 c d . . .
Br1 Br 0.5838(3) 0.20189(13) 0.47386(11) 0.0373(6) Uani 1 8 c d . . .
Br2 Br 0.2999(3) 0.05204(13) 0.53757(10) 0.0448(7) Uani 1 8 c d . . .
Br3 Br 0.3228(3) 0.22775(14) 0.31509(11) 0.0510(7) Uani 1 8 c d . . .
Br4 Br 0.0335(3) 0.09536(14) 0.38470(11) 0.0435(6) Uani 1 8 c d . . .
Br5 Br 0.3705(3) -0.07022(13) 0.26081(11) 0.0458(6) Uani 1 8 c d . . .

loop_
_atom_site_aniso_label
_atom_site_aniso_U_11
_atom_site_aniso_U_22
_atom_site_aniso_U_33
_atom_site_aniso_U_23
_atom_site_aniso_U_13
_atom_site_aniso_U_12
Tl1 0.0515(6) 0.0505(6) 0.0473(5) -0.0050(5) -0.0039(5) 0.0049(6)
Tl2 0.0723(8) 0.0567(7) 0.0391(5) -0.0082(5) 0.0004(5) 0.0060(7)
Tl3 0.0628(7) 0.0502(7) 0.0606(6) 0.0016(5) 0.0092(6) 0.0062(7)
Pd1 0.0361(11) 0.0299(11) 0.0275(8) 0.0005(8) 0.0024(8) -0.0012(9)
Br1 0.0297(14) 0.0467(15) 0.0355(11) -0.0022(10) -0.0014(10) -0.0089(13)
Br2 0.0526(16) 0.0466(16) 0.0351(13) 0.0112(11) -0.0023(11) -0.0045(14)
Br3 0.0665(19) 0.0467(16) 0.0398(12) 0.0127(12) 0.0056(12) 0.0001(14)
Br4 0.0444(16) 0.0435(16) 0.0426(12) 0.0011(11) -0.0054(11) -0.0066(13)
Br5 0.0392(14) 0.0470(15) 0.0512(13) 0.0102(11) -0.0035(12) 0.0002(14)

loop_
_geom_bond_atom_site_label_1
_geom_bond_atom_site_label_2
_geom_bond_distance
_geom_bond_site_symmetry_2
_geom_bond_publ_flag
Tl1 Br5 3.157(2) . ?
Tl1 Br5 3.204(2) 6_656 ?
Tl1 Br4 3.379(2) 6_656 ?
Tl1 Br2 3.448(2) 5_656 ?
Tl1 Br4 3.502(2) 1_655 ?
Tl1 Br3 3.597(2) . ?
Tl1 Br3 3.718(3) 6_656 ?
Tl1 Br1 3.718(2) . ?
Tl2 Br3 3.183(2) 7_566 ?
Tl2 Br2 3.247(2) . ?
Tl2 Br5 3.256(2) 5_656 ?
Tl2 Br1 3.343(2) . ?
Tl2 Br3 3.582(3) 4_556 ?
Tl2 Br5 3.619(2) 2 ?
Tl2 Br4 3.622(3) 4_556 ?
Tl2 Br1 3.628(2) 4_456 ?
Tl3 Br4 3.323(2) 5_656 ?
Tl3 Br5 3.389(2) 5_656 ?
Tl3 Br2 3.391(2) 1_655 ?
Tl3 Br3 3.465(2) 4_556 ?
Tl3 Br1 3.545(2) . ?
Tl3 Br2 3.596(2) 5_656 ?
Tl3 Br5 3.601(2) 2_655 ?
Tl3 Br4 3.639(2) 1_655 ?
Tl3 Br1 3.849(2) 4_556 ?
Pd1 Br3 2.419(2) . ?
Pd1 Br2 2.439(2) . ?
Pd1 Br4 2.442(3) . ?
Pd1 Br1 2.472(3) . ?
Br1 Br3 3.450(3) . ?
Br1 Br2 3.535(3) . ?
Br1 Tl2 3.628(2) 4_556 ?
Br1 Tl3 3.849(2) 4_456 ?
Br1 Br4 4.214(3) 4_556 ?
Br1 Br4 4.238(3) 1_655 ?
Br1 Br3 4.269(3) 4_556 ?
Br1 Br1 4.3282(18) 4_556 ?
Br2 Tl3 3.391(2) 1_455 ?
Br2 Br4 3.445(3) . ?
Br2 Tl1 3.448(2) 5_656 ?
Br2 Tl3 3.596(2) 5_656 ?
Br2 Br2 3.815(4) 5_656 ?
Br2 Br4 3.841(3) 5_556 ?
Br2 Br5 4.097(3) 2 ?
Br2 Br5 4.348(3) 5_656 ?
Br2 Br1 4.369(3) 5_656 ?
Br3 Tl2 3.183(2) 7_565 ?
Br3 Br4 3.395(3) . ?
Br3 Tl3 3.465(2) 4_456 ?
Br3 Tl2 3.582(3) 4_456 ?
Br3 Tl1 3.718(3) 6_556 ?
Br3 Br5 3.835(3) 8_665 ?
Br3 Br1 4.269(3) 4_456 ?
Br3 Br5 4.361(3) 3_655 ?
Br4 Tl3 3.323(2) 5_656 ?
Br4 Tl1 3.379(2) 6_556 ?
Br4 Tl1 3.502(2) 1_455 ?
Br4 Tl2 3.622(3) 4_456 ?
Br4 Tl3 3.639(2) 1_455 ?
Br4 Br2 3.841(3) 5_556 ?
Br4 Br5 3.964(3) 6_556 ?
Br4 Br1 4.214(3) 4_456 ?
Br4 Br1 4.238(3) 1_455 ?
Br5 Tl1 3.204(2) 6_556 ?
Br5 Tl2 3.256(2) 5_656 ?
Br5 Tl3 3.389(2) 5_656 ?
Br5 Tl3 3.601(2) 2_654 ?
Br5 Tl2 3.619(2) 2_554 ?
Br5 Br3 3.835(3) 8_655 ?
Br5 Br5 3.9292(4) 6_556 ?
Br5 Br5 3.9292(4) 6_656 ?
Br5 Br4 3.964(3) 6_656 ?
Br5 Br2 4.097(3) 2_554 ?
Br5 Br2 4.348(3) 5_656 ?
